data_4345141
loop_
_publ_author_name
'Riedl, Christoph A.'
'Flocke, Lea S.'
'Hejl, Michaela'
'Roller, Alexander'
'Klose, Matthias H. M.'
'Jakupec, Michael A.'
'Kandioller, Wolfgang'
'Keppler, Bernhard K.'

_publ_section_title
;
 Introducing the 4-Phenyl-1,2,3-Triazole Moiety as a Versatile Scaffold
 for the Development of Cytotoxic Ruthenium(II) and Osmium(II) Arene
 Cyclometalates.
;
_journal_issue 1
_journal_name_full 'Inorganic chemistry'
_journal_page_first 528
_journal_page_last 541
_journal_paper_doi 10.1021/acs.inorgchem.6b02430
_journal_volume 56
_journal_year 2017
_chemical_formula_moiety 'C22 H28 Cl N3 Ru'
_chemical_formula_sum 'C22 H28 Cl N3 Ru'
_chemical_formula_weight 470.99
_chemical_name_systematic
;
[Chlorido(1-butyl-4-(2'-kC)-phenyl-(3-kN)-1,2,3-triazolato) 
(n6-p-cymene)ruthenium(II)]
;
_space_group_crystal_system tetragonal
_space_group_IT_number 88
_space_group_name_Hall '-I 4ad'
_space_group_name_H-M_alt 'I 41/a'
_symmetry_space_group_name_Hall '-I 4ad'
_symmetry_space_group_name_H-M 'I 41/a :2'
_atom_sites_solution_hydrogens geom
_audit_creation_date 2016-02-12
_audit_creation_method
;
Olex2 1.2
(compiled 2015.09.30 svn.r3233 for OlexSys, GUI svn.r5103)
;
_cell_angle_alpha 90
_cell_angle_beta 90
_cell_angle_gamma 90
_cell_formula_units_Z 16
_cell_length_a 28.6971(11)
_cell_length_b 28.6971(11)
_cell_length_c 10.0994(5)
_cell_measurement_reflns_used 9543
_cell_measurement_temperature 100.0
_cell_measurement_theta_max 30.031
_cell_measurement_theta_min 2.567
_cell_volume 8317.1(6)
_computing_cell_refinement 'APEX2 v2013.6-2'
_computing_data_collection 'APEX2 v2013.6-2'
_computing_data_reduction 'APEX2 v2013.6-2'
_computing_molecular_graphics 'Olex2 (Dolomanov et al., 2009)'
_computing_publication_material 'Olex2 (Dolomanov et al., 2009)'
_computing_structure_refinement 'XL (Sheldrick, 2008)'
_computing_structure_solution 'ShelXS (Sheldrick, 2008)'
_diffrn_ambient_temperature 100.0
_diffrn_measured_fraction_theta_full 0.999
_diffrn_measured_fraction_theta_max 0.999
_diffrn_measurement_device_type 'Bruker D8 Venture'
_diffrn_measurement_method '\f and \w scans'
_diffrn_radiation_type MoK\a
_diffrn_radiation_wavelength 0.71073
_diffrn_reflns_av_R_equivalents 0.0414
_diffrn_reflns_av_unetI/netI 0.0109
_diffrn_reflns_Laue_measured_fraction_full 0.999
_diffrn_reflns_Laue_measured_fraction_max 0.999
_diffrn_reflns_limit_h_max 40
_diffrn_reflns_limit_h_min -40
_diffrn_reflns_limit_k_max 40
_diffrn_reflns_limit_k_min -40
_diffrn_reflns_limit_l_max 14
_diffrn_reflns_limit_l_min -14
_diffrn_reflns_number 198281
_diffrn_reflns_point_group_measured_fraction_full 0.999
_diffrn_reflns_point_group_measured_fraction_max 0.999
_diffrn_reflns_theta_full 25.242
_diffrn_reflns_theta_max 30.125
_diffrn_reflns_theta_min 2.007
_diffrn_source 'INCOATEC microfocus sealed tube'
_diffrn_standards_number 0
_exptl_absorpt_coefficient_mu 0.894
_exptl_absorpt_correction_T_max 0.7460
_exptl_absorpt_correction_T_min 0.7055
_exptl_absorpt_correction_type multi-scan
_exptl_absorpt_process_details
;
SADABS-2012/1 (Bruker,2012) was used for absorption correction. 
wR2(int) was 0.0629 before and 0.0533 after correction. 
The Ratio of minimum to maximum transmission is 0.9457. 
The \l/2 correction factor is 0.0015.
;
_exptl_crystal_colour 'clear orange'
_exptl_crystal_colour_lustre clear
_exptl_crystal_colour_primary orange
_exptl_crystal_density_diffrn 1.505
_exptl_crystal_description block
_exptl_crystal_F_000 3872
_exptl_crystal_size_max 0.269
_exptl_crystal_size_mid 0.236
_exptl_crystal_size_min 0.228
_refine_diff_density_max 0.461
_refine_diff_density_min -0.299
_refine_diff_density_rms 0.063
_refine_ls_extinction_method none
_refine_ls_goodness_of_fit_ref 1.102
_refine_ls_hydrogen_treatment constr
_refine_ls_matrix_type full
_refine_ls_number_parameters 248
_refine_ls_number_reflns 6140
_refine_ls_number_restraints 0
_refine_ls_restrained_S_all 1.102
_refine_ls_R_factor_all 0.0227
_refine_ls_R_factor_gt 0.0199
_refine_ls_shift/su_max 0.004
_refine_ls_shift/su_mean 0.000
_refine_ls_structure_factor_coef Fsqd
_refine_ls_weighting_details 'w=1/[\s^2^(Fo^2^)+(0.0196P)^2^+10.6761P] where P=(Fo^2^+2Fc^2^)/3'
_refine_ls_weighting_scheme calc
_refine_ls_wR_factor_gt 0.0468
_refine_ls_wR_factor_ref 0.0479
_reflns_Friedel_coverage 0.000
_reflns_number_gt 5710
_reflns_number_total 6140
_reflns_threshold_expression 'I > 2\s(I)'
_cod_data_source_file ic6b02430_si_002.cif
_cod_data_source_block chri251_i41a
_cod_original_cell_volume 8317.1(8)
_cod_database_code 4345141
_shelxl_version_number 2013-3
_shelx_space_group_comment
;
The symmetry employed for this shelxl refinement is uniquely defined
by the following loop, which should always be used as a source of
symmetry information in preference to the above space-group names.
They are only intended as comments.
;
_shelx_estimated_absorpt_t_max 0.822
_shelx_estimated_absorpt_t_min 0.795

loop_
_space_group_symop_operation_xyz
'x, y, z'
'-x+1/2, -y, z+1/2'
'-y+3/4, x+1/4, z+1/4'
'y+3/4, -x+3/4, z+3/4'
'x+1/2, y+1/2, z+1/2'
'-x+1, -y+1/2, z+1'
'-y+5/4, x+3/4, z+3/4'
'y+5/4, -x+5/4, z+5/4'
'-x, -y, -z'
'x-1/2, y, -z-1/2'
'y-3/4, -x-1/4, -z-1/4'
'-y-3/4, x-3/4, -z-3/4'
'-x+1/2, -y+1/2, -z+1/2'
'x, y+1/2, -z'
'y-1/4, -x+1/4, -z+1/4'
'-y-1/4, x-1/4, -z-1/4'

loop_
_atom_site_label
_atom_site_type_symbol
_atom_site_fract_x
_atom_site_fract_y
_atom_site_fract_z
_atom_site_U_iso_or_equiv
_atom_site_adp_type
_atom_site_occupancy
_atom_site_site_symmetry_order
_atom_site_calc_flag
_atom_site_refinement_flags_posn
Ru1 Ru 0.46777(2) 0.57418(2) 0.16393(2) 0.01154(3) Uani 1 1 d .
Cl1 Cl 0.55083(2) 0.56288(2) 0.19784(3) 0.01589(6) Uani 1 1 d .
N3 N 0.45512(3) 0.52353(3) 0.30739(10) 0.01255(18) Uani 1 1 d .
N2 N 0.44797(3) 0.47805(3) 0.29862(10) 0.01351(18) Uani 1 1 d .
N1 N 0.43962(3) 0.46393(3) 0.42320(10) 0.01348(18) Uani 1 1 d .
C7 C 0.46928(4) 0.61223(4) 0.33821(12) 0.0146(2) Uani 1 1 d .
C8 C 0.47994(5) 0.65964(4) 0.35384(14) 0.0196(2) Uani 1 1 d .
H8 H 0.4890 0.6774 0.2787 0.024 Uiso 1 1 calc R
C9 C 0.47756(5) 0.68125(5) 0.47747(15) 0.0241(3) Uani 1 1 d .
H9 H 0.4845 0.7135 0.4846 0.029 Uiso 1 1 calc R
C10 C 0.46522(5) 0.65650(5) 0.59025(14) 0.0233(3) Uani 1 1 d .
H10 H 0.4629 0.6718 0.6734 0.028 Uiso 1 1 calc R
C11 C 0.45625(4) 0.60903(5) 0.57998(13) 0.0187(2) Uani 1 1 d .
H11 H 0.4487 0.5913 0.6565 0.022 Uiso 1 1 calc R
C6 C 0.45848(4) 0.58770(4) 0.45602(12) 0.0146(2) Uani 1 1 d .
C4 C 0.45093(4) 0.53825(4) 0.43552(11) 0.0132(2) Uani 1 1 d .
C5 C 0.44095(4) 0.49958(4) 0.51058(12) 0.0148(2) Uani 1 1 d .
H5 H 0.4361 0.4982 0.6035 0.018 Uiso 1 1 calc R
C12 C 0.42688(4) 0.41534(4) 0.45179(13) 0.0159(2) Uani 1 1 d .
H12A H 0.4454 0.4039 0.5277 0.019 Uiso 1 1 calc R
H12B H 0.4342 0.3956 0.3741 0.019 Uiso 1 1 calc R
C13 C 0.37514(4) 0.41139(4) 0.48405(12) 0.0165(2) Uani 1 1 d .
H13A H 0.3685 0.3796 0.5168 0.020 Uiso 1 1 calc R
H13B H 0.3675 0.4336 0.5559 0.020 Uiso 1 1 calc R
C14 C 0.34416(4) 0.42139(5) 0.36554(14) 0.0226(3) Uani 1 1 d .
H14A H 0.3504 0.3979 0.2959 0.027 Uiso 1 1 calc R
H14B H 0.3522 0.4524 0.3291 0.027 Uiso 1 1 calc R
C15 C 0.29245(5) 0.42059(6) 0.39974(16) 0.0299(3) Uani 1 1 d .
H15A H 0.2854 0.4462 0.4608 0.045 Uiso 1 1 calc GR
H15B H 0.2847 0.3908 0.4418 0.045 Uiso 1 1 calc GR
H15C H 0.2741 0.4243 0.3186 0.045 Uiso 1 1 calc GR
C16 C 0.39851(4) 0.56661(4) 0.07839(12) 0.0150(2) Uani 1 1 d .
C21 C 0.42862(4) 0.53756(4) 0.00017(12) 0.0148(2) Uani 1 1 d .
H21 H 0.4206 0.5058 -0.0138 0.018 Uiso 1 1 calc R
C20 C 0.46941(4) 0.55515(4) -0.05560(12) 0.0162(2) Uani 1 1 d .
H20 H 0.4888 0.5354 -0.1074 0.019 Uiso 1 1 calc R
C19 C 0.48226(5) 0.60301(4) -0.03498(12) 0.0181(2) Uani 1 1 d .
C18 C 0.45125(5) 0.63255(4) 0.03277(13) 0.0198(2) Uani 1 1 d .
H18 H 0.4581 0.6648 0.0402 0.024 Uiso 1 1 calc R
C17 C 0.40956(4) 0.61457(4) 0.09040(13) 0.0180(2) Uani 1 1 d .
H17 H 0.3891 0.6348 0.1370 0.022 Uiso 1 1 calc R
C22 C 0.35596(4) 0.54520(5) 0.14239(12) 0.0182(2) Uani 1 1 d .
H22 H 0.3640 0.5125 0.1678 0.022 Uiso 1 1 calc R
C23 C 0.34012(5) 0.57050(7) 0.26732(14) 0.0319(3) Uani 1 1 d .
H23A H 0.3275 0.6011 0.2435 0.048 Uiso 1 1 calc GR
H23B H 0.3667 0.5745 0.3271 0.048 Uiso 1 1 calc GR
H23C H 0.3159 0.5521 0.3117 0.048 Uiso 1 1 calc GR
C24 C 0.31621(5) 0.54292(5) 0.04171(14) 0.0231(3) Uani 1 1 d .
H24A H 0.3269 0.5266 -0.0380 0.035 Uiso 1 1 calc GR
H24B H 0.3065 0.5746 0.0183 0.035 Uiso 1 1 calc GR
H24C H 0.2898 0.5261 0.0803 0.035 Uiso 1 1 calc GR
C25 C 0.52805(5) 0.62077(5) -0.08659(14) 0.0251(3) Uani 1 1 d .
H25A H 0.5512 0.5957 -0.0833 0.038 Uiso 1 1 calc GR
H25B H 0.5386 0.6469 -0.0318 0.038 Uiso 1 1 calc GR
H25C H 0.5242 0.6312 -0.1783 0.038 Uiso 1 1 calc GR

loop_
_atom_site_aniso_label
_atom_site_aniso_U_11
_atom_site_aniso_U_22
_atom_site_aniso_U_33
_atom_site_aniso_U_23
_atom_site_aniso_U_13
_atom_site_aniso_U_12
Ru1 0.01251(5) 0.01046(4) 0.01166(5) -0.00037(3) -0.00075(3) 0.00008(3)
Cl1 0.01349(12) 0.01844(13) 0.01575(13) 0.00092(10) 0.00011(10) 0.00007(9)
N3 0.0115(4) 0.0139(4) 0.0123(4) -0.0012(3) -0.0006(3) 0.0000(3)
N2 0.0133(4) 0.0139(4) 0.0134(4) 0.0006(4) 0.0006(3) -0.0005(3)
N1 0.0115(4) 0.0151(4) 0.0138(4) 0.0018(4) 0.0000(3) -0.0003(3)
C7 0.0116(5) 0.0145(5) 0.0177(5) -0.0025(4) -0.0029(4) 0.0015(4)
C8 0.0196(6) 0.0147(5) 0.0246(6) -0.0026(5) -0.0055(5) -0.0001(4)
C9 0.0237(6) 0.0166(6) 0.0320(7) -0.0083(5) -0.0094(5) 0.0015(5)
C10 0.0210(6) 0.0246(6) 0.0242(6) -0.0125(5) -0.0065(5) 0.0043(5)
C11 0.0153(5) 0.0234(6) 0.0175(6) -0.0052(5) -0.0027(4) 0.0022(4)
C6 0.0101(5) 0.0171(5) 0.0166(5) -0.0036(4) -0.0021(4) 0.0011(4)
C4 0.0096(5) 0.0175(5) 0.0125(5) -0.0019(4) -0.0007(4) 0.0002(4)
C5 0.0127(5) 0.0188(5) 0.0128(5) -0.0010(4) -0.0002(4) 0.0000(4)
C12 0.0148(5) 0.0138(5) 0.0191(6) 0.0027(4) 0.0004(4) -0.0007(4)
C13 0.0145(5) 0.0195(5) 0.0155(5) -0.0001(4) 0.0015(4) -0.0030(4)
C14 0.0162(6) 0.0319(7) 0.0195(6) 0.0018(5) -0.0016(5) -0.0009(5)
C15 0.0155(6) 0.0416(8) 0.0327(8) -0.0038(6) -0.0010(5) -0.0034(6)
C16 0.0142(5) 0.0182(5) 0.0125(5) -0.0007(4) -0.0031(4) 0.0016(4)
C21 0.0167(5) 0.0149(5) 0.0129(5) -0.0011(4) -0.0016(4) -0.0004(4)
C20 0.0183(5) 0.0187(5) 0.0118(5) 0.0007(4) 0.0004(4) 0.0006(4)
C19 0.0214(6) 0.0190(6) 0.0139(5) 0.0049(4) -0.0025(4) -0.0029(4)
C18 0.0269(6) 0.0130(5) 0.0194(6) 0.0031(4) -0.0065(5) 0.0000(4)
C17 0.0208(6) 0.0164(5) 0.0170(6) -0.0015(4) -0.0047(4) 0.0056(4)
C22 0.0138(5) 0.0258(6) 0.0152(5) 0.0018(5) -0.0010(4) 0.0012(4)
C23 0.0173(6) 0.0596(10) 0.0189(6) -0.0085(7) 0.0014(5) 0.0000(6)
C24 0.0172(6) 0.0313(7) 0.0207(6) 0.0000(5) -0.0039(5) -0.0033(5)
C25 0.0249(6) 0.0293(7) 0.0212(6) 0.0087(5) -0.0001(5) -0.0093(5)

loop_
_atom_type_symbol
_atom_type_description
_atom_type_scat_dispersion_real
_atom_type_scat_dispersion_imag
_atom_type_scat_source
C C 0.0033 0.0016 'International Tables Vol C Tables 4.2.6.8 and 6.1.1.4'
H H 0.0000 0.0000 'International Tables Vol C Tables 4.2.6.8 and 6.1.1.4'
Cl Cl 0.1484 0.1585 'International Tables Vol C Tables 4.2.6.8 and 6.1.1.4'
N N 0.0061 0.0033 'International Tables Vol C Tables 4.2.6.8 and 6.1.1.4'
Ru Ru -1.2594 0.8363 'International Tables Vol C Tables 4.2.6.8 and 6.1.1.4'

loop_
_geom_angle_atom_site_label_1
_geom_angle_atom_site_label_2
_geom_angle_atom_site_label_3
_geom_angle
N3 Ru1 Cl1 88.85(3)
N3 Ru1 C16 92.70(4)
N3 Ru1 C21 95.61(4)
N3 Ru1 C20 120.78(4)
N3 Ru1 C19 157.65(4)
N3 Ru1 C18 156.52(5)
N3 Ru1 C17 118.52(4)
C7 Ru1 Cl1 86.00(3)
C7 Ru1 N3 77.32(4)
C7 Ru1 C16 114.11(4)
C7 Ru1 C21 151.36(4)
C7 Ru1 C20 161.87(5)
C7 Ru1 C19 124.79(5)
C7 Ru1 C18 96.63(5)
C7 Ru1 C17 91.45(5)
C16 Ru1 Cl1 159.68(3)
C16 Ru1 C21 37.75(4)
C16 Ru1 C20 67.04(4)
C16 Ru1 C19 81.30(5)
C16 Ru1 C18 68.80(5)
C21 Ru1 Cl1 121.94(3)
C21 Ru1 C20 35.73(4)
C20 Ru1 Cl1 94.86(3)
C19 Ru1 Cl1 89.63(3)
C19 Ru1 C21 66.58(4)
C19 Ru1 C20 37.24(4)
C18 Ru1 Cl1 113.59(4)
C18 Ru1 C21 78.76(5)
C18 Ru1 C20 66.41(5)
C18 Ru1 C19 37.29(5)
C17 Ru1 Cl1 151.27(4)
C17 Ru1 C16 38.10(5)
C17 Ru1 C21 67.30(4)
C17 Ru1 C20 79.10(5)
C17 Ru1 C19 68.49(5)
C17 Ru1 C18 38.28(5)
N2 N3 Ru1 131.90(8)
N2 N3 C4 110.75(10)
C4 N3 Ru1 117.27(8)
N3 N2 N1 105.21(9)
N2 N1 C5 112.22(10)
N2 N1 C12 120.96(10)
C5 N1 C12 126.63(10)
C8 C7 Ru1 127.66(10)
C8 C7 C6 115.78(11)
C6 C7 Ru1 116.56(8)
C9 C8 C7 121.38(13)
C10 C9 C8 121.27(12)
C9 C10 C11 119.16(12)
C10 C11 C6 119.23(13)
C7 C6 C4 113.51(10)
C11 C6 C7 123.08(11)
C11 C6 C4 123.40(12)
N3 C4 C6 115.11(10)
N3 C4 C5 106.94(10)
C5 C4 C6 137.95(11)
N1 C5 C4 104.89(10)
N1 C12 C13 110.77(10)
C14 C13 C12 112.82(10)
C13 C14 C15 112.87(12)
C21 C16 Ru1 74.17(7)
C21 C16 C22 118.99(11)
C17 C16 Ru1 70.43(7)
C17 C16 C21 118.41(11)
C17 C16 C22 122.59(11)
C22 C16 Ru1 127.44(8)
C16 C21 Ru1 68.08(6)
C20 C21 Ru1 73.11(7)
C20 C21 C16 121.12(11)
C21 C20 Ru1 71.16(7)
C21 C20 C19 120.21(11)
C19 C20 Ru1 68.66(7)
C20 C19 Ru1 74.10(7)
C20 C19 C25 119.88(12)
C18 C19 Ru1 70.41(7)
C18 C19 C20 118.95(11)
C18 C19 C25 121.16(12)
C25 C19 Ru1 127.32(9)
C19 C18 Ru1 72.30(7)
C19 C18 C17 120.71(11)
C17 C18 Ru1 69.99(7)
C16 C17 Ru1 71.47(7)
C16 C17 C18 120.25(11)
C18 C17 Ru1 71.73(7)
C16 C22 C23 113.64(11)
C16 C22 C24 109.60(10)
C23 C22 C24 110.37(11)

loop_
_geom_bond_atom_site_label_1
_geom_bond_atom_site_label_2
_geom_bond_distance
Ru1 Cl1 2.4299(3)
Ru1 N3 2.0842(10)
Ru1 C7 2.0718(12)
Ru1 C16 2.1781(12)
Ru1 C21 2.2589(12)
Ru1 C20 2.2839(12)
Ru1 C19 2.2119(12)
Ru1 C18 2.1875(12)
Ru1 C17 2.1646(12)
N3 N2 1.3241(14)
N3 C4 1.3664(15)
N2 N1 1.3434(14)
N1 C5 1.3516(15)
N1 C12 1.4703(15)
C7 C8 1.4033(17)
C7 C6 1.4166(17)
C8 C9 1.3958(19)
C9 C10 1.388(2)
C10 C11 1.3903(19)
C11 C6 1.3950(17)
C6 C4 1.4506(16)
C4 C5 1.3740(16)
C12 C13 1.5245(16)
C13 C14 1.5182(18)
C14 C15 1.5237(19)
C16 C21 1.4373(16)
C16 C17 1.4175(17)
C16 C22 1.5121(17)
C21 C20 1.3938(17)
C20 C19 1.4371(17)
C19 C18 1.4069(19)
C19 C25 1.5025(18)
C18 C17 1.4271(19)
C22 C23 1.5250(19)
C22 C24 1.5294(17)

loop_
_geom_torsion_atom_site_label_1
_geom_torsion_atom_site_label_2
_geom_torsion_atom_site_label_3
_geom_torsion_atom_site_label_4
_geom_torsion
Ru1 N3 N2 N1 -177.22(8)
Ru1 N3 C4 C6 -3.25(13)
Ru1 N3 C4 C5 177.65(7)
Ru1 C7 C8 C9 177.12(10)
Ru1 C7 C6 C11 -177.35(9)
Ru1 C7 C6 C4 3.82(13)
Ru1 C16 C21 C20 -52.50(11)
Ru1 C16 C17 C18 54.67(10)
Ru1 C16 C22 C23 61.47(15)
Ru1 C16 C22 C24 -174.53(9)
Ru1 C21 C20 C19 -49.94(10)
Ru1 C20 C19 C18 -56.22(10)
Ru1 C20 C19 C25 124.29(12)
Ru1 C19 C18 C17 -52.60(11)
Ru1 C18 C17 C16 -54.55(10)
N3 N2 N1 C5 0.51(12)
N3 N2 N1 C12 175.82(10)
N3 C4 C5 N1 -0.14(12)
N2 N3 C4 C6 179.57(9)
N2 N3 C4 C5 0.47(13)
N2 N1 C5 C4 -0.23(13)
N2 N1 C12 C13 -105.46(12)
N1 C12 C13 C14 67.77(14)
C7 C8 C9 C10 1.0(2)
C7 C6 C4 N3 -0.37(14)
C7 C6 C4 C5 178.35(13)
C8 C7 C6 C11 2.89(17)
C8 C7 C6 C4 -175.93(10)
C8 C9 C10 C11 1.7(2)
C9 C10 C11 C6 -1.95(19)
C10 C11 C6 C7 -0.39(18)
C10 C11 C6 C4 178.32(11)
C11 C6 C4 N3 -179.19(11)
C11 C6 C4 C5 -0.5(2)
C6 C7 C8 C9 -3.15(18)
C6 C4 C5 N1 -178.93(13)
C4 N3 N2 N1 -0.59(12)
C5 N1 C12 C13 69.13(15)
C12 N1 C5 C4 -175.22(10)
C12 C13 C14 C15 -176.23(12)
C16 C21 C20 Ru1 50.28(10)
C16 C21 C20 C19 0.34(18)
C21 C16 C17 Ru1 -58.58(10)
C21 C16 C17 C18 -3.91(17)
C21 C16 C22 C23 153.28(12)
C21 C16 C22 C24 -82.72(14)
C21 C20 C19 Ru1 51.05(11)
C21 C20 C19 C18 -5.17(18)
C21 C20 C19 C25 175.33(12)
C20 C19 C18 Ru1 58.05(10)
C20 C19 C18 C17 5.45(18)
C19 C18 C17 Ru1 53.64(11)
C19 C18 C17 C16 -0.90(18)
C17 C16 C21 Ru1 56.69(10)
C17 C16 C21 C20 4.19(17)
C17 C16 C22 C23 -27.89(17)
C17 C16 C22 C24 96.11(14)
C22 C16 C21 Ru1 -124.43(11)
C22 C16 C21 C20 -176.93(11)
C22 C16 C17 Ru1 122.59(11)
C22 C16 C17 C18 177.26(11)
C25 C19 C18 Ru1 -122.47(12)
C25 C19 C18 C17 -175.06(12)
